data_7702529
loop_
_publ_author_name
'Jubert, Caroline'
'Mohamadou, Aminou'
'Marrot, J\'er\^ome'
'Barbier, Jean-Pierre'

_publ_section_title
;
 Structural effects of potentially hexadentate N4O2, N4S2 or N6 ligands
 involving pyridine, amine and ether or thioether donors: crystal
 structure of copper(II) and zinc(II) complexes&#x200A;&#x2020;
;
_journal_issue 8
_journal_name_full 'Journal of the Chemical Society, Dalton Transactions'
_journal_page_first 1230
_journal_paper_doi 10.1039/b010074i
_journal_year 2001
_chemical_formula_sum 'C18 H26 Cl2 Cu N4 O10'
_chemical_formula_weight 592.87
_space_group_IT_number 4
_space_group_name_Hall 'P 2yb'
_space_group_name_H-M_alt 'P 1 21 1'
_symmetry_cell_setting monoclinic
_symmetry_space_group_name_H-M 'P 1 21 1'
_atom_sites_solution_hydrogens geom
_atom_sites_solution_primary direct
_atom_sites_solution_secondary difmap
_audit_creation_method SHELXL-97
_cell_angle_alpha 90.00
_cell_angle_beta 93.1180(10)
_cell_angle_gamma 90.00
_cell_formula_units_Z 4
_cell_length_a 9.5178(2)
_cell_length_b 13.9439(2)
_cell_length_c 18.3494(2)
_cell_measurement_reflns_used 9307
_cell_measurement_temperature 296(2)
_cell_volume 2431.64(7)
_computing_cell_refinement 'Bruker SMART'
_computing_data_collection 'Bruker SMART'
_computing_data_reduction 'Bruker SHELXTL'
_computing_molecular_graphics 'Bruker SHELXTL'
_computing_publication_material 'Bruker SHELXTL'
_computing_structure_refinement 'SHELXL-97 (Sheldrick, 1997)'
_computing_structure_solution 'SHELXS-97 (Sheldrick, 1990)'
_diffrn_ambient_temperature 296(2)
_diffrn_measured_fraction_theta_full 0.908
_diffrn_measured_fraction_theta_max 0.908
_diffrn_measurement_device_type 'CCD area detector'
_diffrn_measurement_method 'phi and omega scans'
_diffrn_radiation_monochromator graphite
_diffrn_radiation_source 'fine-focus sealed tube'
_diffrn_radiation_type MoK\a
_diffrn_radiation_wavelength 0.71073
_diffrn_reflns_av_R_equivalents 0.0240
_diffrn_reflns_av_sigmaI/netI 0.0452
_diffrn_reflns_limit_h_max 13
_diffrn_reflns_limit_h_min -12
_diffrn_reflns_limit_k_max 18
_diffrn_reflns_limit_k_min -10
_diffrn_reflns_limit_l_max 23
_diffrn_reflns_limit_l_min -25
_diffrn_reflns_number 16933
_diffrn_reflns_theta_full 29.76
_diffrn_reflns_theta_max 29.76
_diffrn_reflns_theta_min 1.11
_diffrn_standards_decay_% 0
_diffrn_standards_interval_count 0
_diffrn_standards_interval_time 0
_diffrn_standards_number 0
_exptl_absorpt_coefficient_mu 1.178
_exptl_absorpt_correction_T_max 0.7188
_exptl_absorpt_correction_T_min 0.5904
_exptl_absorpt_correction_type semi-empirical
_exptl_absorpt_process_details 'SADABS (Sheldrick, 1996)'
_exptl_crystal_colour blue
_exptl_crystal_density_diffrn 1.619
_exptl_crystal_density_method 'not measured'
_exptl_crystal_description parallelepiped
_exptl_crystal_F_000 1220
_exptl_crystal_size_max 0.50
_exptl_crystal_size_mid 0.46
_exptl_crystal_size_min 0.30
_refine_diff_density_max 0.547
_refine_diff_density_min -0.298
_refine_diff_density_rms 0.052
_refine_ls_abs_structure_details 'Flack H D (1983), Acta Cryst. A39, 876-881'
_refine_ls_abs_structure_Flack 0.027(11)
_refine_ls_extinction_coef 0.0028(4)
_refine_ls_extinction_expression Fc^*^==kFc[1+0.001xFc^2^\l^3^/sin(2\q)]^-1/4^
_refine_ls_extinction_method SHELXL
_refine_ls_goodness_of_fit_ref 1.003
_refine_ls_hydrogen_treatment mixed
_refine_ls_matrix_type full
_refine_ls_number_parameters 632
_refine_ls_number_reflns 9516
_refine_ls_number_restraints 1
_refine_ls_restrained_S_all 1.003
_refine_ls_R_factor_all 0.0578
_refine_ls_R_factor_gt 0.0388
_refine_ls_shift/su_max 0.001
_refine_ls_shift/su_mean 0.000
_refine_ls_structure_factor_coef Fsqd
_refine_ls_weighting_details 'calc w==1/[\s^2^(Fo^2^)+(0.0619P)^2^+0.0000P] where P==(Fo^2^+2Fc^2^)/3'
_refine_ls_weighting_scheme calc
_refine_ls_wR_factor_gt 0.0979
_refine_ls_wR_factor_ref 0.1087
_reflns_number_gt 7175
_reflns_number_total 9516
_reflns_threshold_expression >2sigma(I)
_cod_data_source_file b010074i.txt
_cod_data_source_block complex_[Cupydado](ClO4)2_(1)
_cod_depositor_comments
;
The following automatic conversions were performed:

data item '_symmetry_cell_setting' value 'Monoclinic' was changed to
'monoclinic' in accordance with the
/home/saulius/struct/COD-crude-data/automatic-downloads/DataCite-retrospective/RSC/depositions/lib/dictionaries/cif_core.dic
dictionary named 'cif_core.dic' version 2.4.2 last updated on
2011-04-26.

Automatic conversion script
Id: cif_fix_values 6909 2019-04-08 15:41:33Z antanas 
;
_cod_original_sg_symbol_H-M P2(1)
_cod_database_code 7702529

loop_
_symmetry_equiv_pos_as_xyz
'x, y, z'
'-x, y+1/2, -z'

loop_
_atom_site_label
_atom_site_type_symbol
_atom_site_fract_x
_atom_site_fract_y
_atom_site_fract_z
_atom_site_U_iso_or_equiv
_atom_site_adp_type
_atom_site_occupancy
_atom_site_symmetry_multiplicity
_atom_site_calc_flag
_atom_site_refinement_flags
Cl1 Cl 0.98730(11) 0.81844(7) 0.34951(6) 0.0606(3) Uani 1 1 d .
O1A O 0.9091(6) 0.7665(4) 0.2940(2) 0.1215(15) Uani 1 1 d .
O1B O 0.9786(6) 0.7815(4) 0.4201(2) 0.1352(19) Uani 1 1 d .
O1C O 1.1203(6) 0.8186(9) 0.3336(4) 0.225(5) Uani 1 1 d .
O1D O 0.9467(10) 0.9139(4) 0.3483(4) 0.222(4) Uani 1 1 d .
Cl2 Cl 0.54139(11) 0.19805(8) 0.75542(6) 0.0608(3) Uani 1 1 d .
O2A O 0.6116(4) 0.2786(3) 0.7909(2) 0.0905(10) Uani 1 1 d .
O2B O 0.6389(5) 0.1352(4) 0.7285(3) 0.1143(15) Uani 1 1 d .
O2C O 0.4517(6) 0.2353(5) 0.6983(3) 0.158(2) Uani 1 1 d .
O2D O 0.4616(7) 0.1506(4) 0.8063(3) 0.158(3) Uani 1 1 d .
Cl3 Cl 0.54046(11) 0.18724(8) 0.11304(6) 0.0625(3) Uani 1 1 d .
O3A O 0.5397(7) 0.0922(3) 0.0948(4) 0.159(3) Uani 1 1 d .
O3B O 0.5584(6) 0.2367(4) 0.0450(3) 0.142(2) Uani 1 1 d .
O3C O 0.4123(7) 0.2164(7) 0.1373(4) 0.200(4) Uani 1 1 d .
O3D O 0.6527(6) 0.2108(5) 0.1598(3) 0.148(2) Uani 1 1 d .
Cl4 Cl 0.98581(10) 0.79129(8) 0.69200(7) 0.0670(3) Uani 1 1 d .
O4A O 1.1250(3) 0.7637(3) 0.7181(2) 0.0898(10) Uani 1 1 d .
O4B O 0.8894(4) 0.7796(5) 0.7458(3) 0.133(2) Uani 1 1 d .
O4C O 0.9843(5) 0.8866(4) 0.6712(4) 0.177(3) Uani 1 1 d .
O4D O 0.9453(5) 0.7367(6) 0.6312(3) 0.173(3) Uani 1 1 d .
Cu1 Cu 0.38292(5) 0.77610(3) 0.61520(2) 0.05067(13) Uani 1 1 d .
O1 O 0.6183(3) 0.8424(2) 0.60038(15) 0.0584(7) Uani 1 1 d .
O2 O 0.4703(4) 0.7528(2) 0.49322(16) 0.0701(8) Uani 1 1 d .
N1 N 0.2895(3) 0.8972(3) 0.5824(2) 0.0565(8) Uani 1 1 d .
N2 N 0.4316(4) 0.8567(3) 0.70976(19) 0.0629(9) Uani 1 1 d .
H2N H 0.4141 0.8191 0.7488 0.076 Uiso 1 1 calc R
N3 N 0.2370(4) 0.6816(3) 0.5618(3) 0.0755(12) Uani 1 1 d .
H3N H 0.1504 0.7092 0.5620 0.091 Uiso 1 1 calc R
N4 N 0.4721(4) 0.6504(2) 0.64547(18) 0.0542(8) Uani 1 1 d .
C1 C 0.2349(5) 0.9157(3) 0.5153(3) 0.0688(12) Uani 1 1 d .
H1 H 0.2440 0.8694 0.4794 0.083 Uiso 1 1 calc R
C2 C 0.1664(5) 0.9992(4) 0.4965(4) 0.0866(16) Uani 1 1 d .
H2 H 0.1281 1.0084 0.4492 0.104 Uiso 1 1 calc R
C3 C 0.1551(5) 1.0692(4) 0.5487(4) 0.0859(17) Uani 1 1 d .
H3 H 0.1087 1.1265 0.5375 0.103 Uiso 1 1 calc R
C4 C 0.2142(5) 1.0527(3) 0.6184(4) 0.0775(15) Uani 1 1 d .
H4 H 0.2107 1.0996 0.6543 0.093 Uiso 1 1 calc R
C5 C 0.2787(4) 0.9651(3) 0.6339(3) 0.0607(11) Uani 1 1 d .
C6 C 0.3324(5) 0.9375(3) 0.7095(3) 0.0725(14) Uani 1 1 d .
H6A H 0.3788 0.9924 0.7327 0.087 Uiso 1 1 calc R
H6B H 0.2533 0.9203 0.7380 0.087 Uiso 1 1 calc R
C7 C 0.5809(5) 0.8886(4) 0.7187(2) 0.0704(12) Uani 1 1 d .
H7A H 0.6389 0.8357 0.7369 0.084 Uiso 1 1 calc R
H7B H 0.5887 0.9401 0.7543 0.084 Uiso 1 1 calc R
C8 C 0.6328(4) 0.9228(3) 0.6478(3) 0.0606(11) Uani 1 1 d .
H8A H 0.5767 0.9763 0.6289 0.073 Uiso 1 1 calc R
H8B H 0.7303 0.9428 0.6536 0.073 Uiso 1 1 calc R
C9 C 0.6560(5) 0.8571(4) 0.5277(2) 0.0696(12) Uani 1 1 d .
H9A H 0.7560 0.8699 0.5264 0.084 Uiso 1 1 calc R
H9B H 0.6046 0.9110 0.5061 0.084 Uiso 1 1 calc R
C10 C 0.6191(5) 0.7679(4) 0.4881(2) 0.0760(13) Uani 1 1 d .
H10A H 0.6417 0.7735 0.4373 0.091 Uiso 1 1 calc R
H10B H 0.6714 0.7143 0.5096 0.091 Uiso 1 1 calc R
C11 C 0.4202(7) 0.6607(4) 0.4715(3) 0.0837(16) Uani 1 1 d .
H11A H 0.4685 0.6111 0.5003 0.100 Uiso 1 1 calc R
H11B H 0.4357 0.6495 0.4204 0.100 Uiso 1 1 calc R
C12 C 0.2671(7) 0.6599(4) 0.4840(3) 0.0914(18) Uani 1 1 d .
H12A H 0.2288 0.5973 0.4710 0.110 Uiso 1 1 calc R
H12B H 0.2200 0.7069 0.4523 0.110 Uiso 1 1 calc R
C13 C 0.2378(5) 0.5965(4) 0.6117(4) 0.0834(16) Uani 1 1 d .
H13A H 0.1822 0.6103 0.6533 0.100 Uiso 1 1 calc R
H13B H 0.1964 0.5417 0.5861 0.100 Uiso 1 1 calc R
C14 C 0.3845(5) 0.5743(3) 0.6372(2) 0.0603(11) Uani 1 1 d .
C15 C 0.4343(6) 0.4823(3) 0.6507(3) 0.0702(13) Uani 1 1 d .
H15 H 0.3732 0.4302 0.6469 0.084 Uiso 1 1 calc R
C16 C 0.5766(7) 0.4680(4) 0.6702(3) 0.0796(15) Uani 1 1 d .
H16 H 0.6123 0.4065 0.6778 0.095 Uiso 1 1 calc R
C17 C 0.6624(6) 0.5465(4) 0.6777(3) 0.0736(13) Uani 1 1 d .
H17 H 0.7575 0.5386 0.6908 0.088 Uiso 1 1 calc R
C18 C 0.6084(5) 0.6368(3) 0.6658(2) 0.0620(11) Uani 1 1 d .
H18 H 0.6674 0.6896 0.6719 0.074 Uiso 1 1 calc R
Cu1' Cu 0.08871(4) 0.26375(3) 0.87690(2) 0.04880(12) Uani 1 1 d .
O1' O 0.2073(3) 0.3168(2) 0.99250(16) 0.0636(7) Uani 1 1 d .
O2' O -0.0524(3) 0.2437(2) 0.98892(17) 0.0699(8) Uani 1 1 d .
N1' N 0.0005(4) 0.3895(2) 0.86041(17) 0.0527(8) Uani 1 1 d .
N2' N 0.2695(3) 0.3385(3) 0.84876(19) 0.0590(8) Uani 1 1 d .
H2N' H 0.3129 0.3023 0.8153 0.071 Uiso 1 1 calc R
N3' N -0.0879(4) 0.1807(3) 0.8440(2) 0.0594(9) Uani 1 1 d .
H3N' H -0.1393 0.2139 0.8091 0.071 Uiso 1 1 calc R
N4' N 0.1722(3) 0.1324(2) 0.89240(18) 0.0517(7) Uani 1 1 d .
C1' C -0.1344(5) 0.4119(4) 0.8759(3) 0.0682(12) Uani 1 1 d .
H1' H -0.1878 0.3658 0.8985 0.082 Uiso 1 1 calc R
C2' C -0.1951(6) 0.4999(4) 0.8595(3) 0.0780(14) Uani 1 1 d .
H2' H -0.2879 0.5127 0.8698 0.094 Uiso 1 1 calc R
C3' C -0.1142(7) 0.5675(4) 0.8277(3) 0.0786(15) Uani 1 1 d .
H3' H -0.1526 0.6270 0.8155 0.094 Uiso 1 1 calc R
C4' C 0.0209(7) 0.5486(3) 0.8138(2) 0.0755(15) Uani 1 1 d .
H4' H 0.0761 0.5958 0.7938 0.091 Uiso 1 1 calc R
C5' C 0.0778(5) 0.4577(3) 0.8298(2) 0.0575(10) Uani 1 1 d .
C6' C 0.2203(5) 0.4287(4) 0.8113(2) 0.0687(12) Uani 1 1 d .
H6'1 H 0.2855 0.4800 0.8246 0.082 Uiso 1 1 calc R
H6'2 H 0.2214 0.4196 0.7589 0.082 Uiso 1 1 calc R
C7' C 0.3733(5) 0.3559(4) 0.9106(3) 0.0691(12) Uani 1 1 d .
H7'1 H 0.4407 0.4037 0.8965 0.083 Uiso 1 1 calc R
H7'2 H 0.4242 0.2970 0.9220 0.083 Uiso 1 1 calc R
C8' C 0.3035(5) 0.3895(4) 0.9765(3) 0.0686(12) Uani 1 1 d .
H8'1 H 0.3720 0.3986 1.0170 0.082 Uiso 1 1 calc R
H8'2 H 0.2549 0.4497 0.9668 0.082 Uiso 1 1 calc R
C9' C 0.1229(5) 0.3352(4) 1.0523(2) 0.0735(13) Uani 1 1 d .
H9'1 H 0.0690 0.3936 1.0443 0.088 Uiso 1 1 calc R
H9'2 H 0.1809 0.3417 1.0971 0.088 Uiso 1 1 calc R
C10' C 0.0280(6) 0.2513(4) 1.0563(2) 0.0735(13) Uani 1 1 d .
H10C H 0.0828 0.1934 1.0651 0.088 Uiso 1 1 calc R
H10D H -0.0339 0.2594 1.0961 0.088 Uiso 1 1 calc R
C11' C -0.1164(5) 0.1520(4) 0.9762(3) 0.0783(14) Uani 1 1 d .
H11C H -0.1861 0.1401 1.0117 0.094 Uiso 1 1 calc R
H11D H -0.0458 0.1019 0.9806 0.094 Uiso 1 1 calc R
C12' C -0.1831(5) 0.1525(4) 0.9022(3) 0.0759(13) Uani 1 1 d .
H12C H -0.2622 0.1965 0.9011 0.091 Uiso 1 1 calc R
H12D H -0.2199 0.0890 0.8913 0.091 Uiso 1 1 calc R
C13' C -0.0251(5) 0.0971(3) 0.8090(3) 0.0663(11) Uani 1 1 d .
H13C H 0.0047 0.1148 0.7611 0.080 Uiso 1 1 calc R
H13D H -0.0942 0.0462 0.8031 0.080 Uiso 1 1 calc R
C14' C 0.0992(5) 0.0628(3) 0.8558(2) 0.0566(10) Uani 1 1 d .
C15' C 0.1416(5) -0.0315(3) 0.8634(2) 0.0683(13) Uani 1 1 d .
H15' H 0.0930 -0.0796 0.8375 0.082 Uiso 1 1 calc R
C16' C 0.2558(7) -0.0543(4) 0.9095(3) 0.0840(17) Uani 1 1 d .
H16' H 0.2855 -0.1176 0.9148 0.101 Uiso 1 1 calc R
C17' C 0.3235(6) 0.0164(4) 0.9465(3) 0.0751(14) Uani 1 1 d .
H17' H 0.3990 0.0017 0.9789 0.090 Uiso 1 1 calc R
C18' C 0.2827(5) 0.1093(3) 0.9371(2) 0.0603(10) Uani 1 1 d .
H18' H 0.3325 0.1576 0.9621 0.072 Uiso 1 1 calc R

loop_
_atom_site_aniso_label
_atom_site_aniso_U_11
_atom_site_aniso_U_22
_atom_site_aniso_U_33
_atom_site_aniso_U_23
_atom_site_aniso_U_13
_atom_site_aniso_U_12
Cl1 0.0578(5) 0.0527(6) 0.0703(6) 0.0034(5) -0.0050(5) 0.0012(4)
O1A 0.168(4) 0.082(3) 0.108(3) -0.023(3) -0.039(3) -0.012(3)
O1B 0.170(4) 0.133(4) 0.102(3) 0.026(3) 0.002(3) -0.067(4)
O1C 0.099(4) 0.384(15) 0.195(7) 0.017(8) 0.037(4) -0.025(6)
O1D 0.372(11) 0.105(4) 0.172(5) -0.066(4) -0.150(6) 0.118(6)
Cl2 0.0602(6) 0.0580(6) 0.0644(6) -0.0120(5) 0.0052(5) -0.0015(5)
O2A 0.118(3) 0.059(2) 0.092(2) -0.007(2) -0.0202(19) -0.015(2)
O2B 0.101(3) 0.098(3) 0.146(4) -0.041(3) 0.024(3) 0.023(3)
O2C 0.154(5) 0.144(5) 0.166(5) -0.017(4) -0.093(4) 0.021(4)
O2D 0.201(6) 0.129(5) 0.154(5) -0.029(4) 0.098(4) -0.075(4)
Cl3 0.0573(5) 0.0558(6) 0.0731(6) -0.0085(5) -0.0081(5) -0.0024(5)
O3A 0.189(6) 0.064(3) 0.218(7) -0.033(3) -0.039(5) -0.005(3)
O3B 0.149(4) 0.162(6) 0.112(3) 0.035(3) -0.021(3) -0.025(4)
O3C 0.136(5) 0.272(11) 0.194(6) -0.030(6) 0.027(4) 0.080(6)
O3D 0.131(4) 0.173(6) 0.132(4) -0.015(4) -0.061(3) -0.023(4)
Cl4 0.0465(5) 0.0639(7) 0.0903(7) 0.0143(5) 0.0007(5) -0.0008(4)
O4A 0.0520(15) 0.083(2) 0.132(3) 0.007(2) -0.0176(17) 0.0119(19)
O4B 0.090(3) 0.183(6) 0.130(3) 0.046(4) 0.037(3) 0.024(4)
O4C 0.069(3) 0.112(4) 0.350(9) 0.118(5) 0.002(4) -0.003(3)
O4D 0.087(3) 0.273(9) 0.155(4) -0.099(5) -0.034(3) 0.055(4)
Cu1 0.0529(2) 0.0415(3) 0.0576(3) -0.0082(2) 0.00330(18) -0.0021(2)
O1 0.0632(17) 0.0511(16) 0.0612(16) 0.0084(13) 0.0075(13) -0.0010(14)
O2 0.098(2) 0.0529(18) 0.0593(16) -0.0111(13) 0.0002(15) 0.0188(17)
N1 0.0479(18) 0.0485(19) 0.073(2) -0.0197(16) 0.0032(16) 0.0048(15)
N2 0.085(3) 0.055(2) 0.0505(18) -0.0035(15) 0.0159(17) -0.0183(19)
N3 0.0507(19) 0.054(2) 0.120(3) -0.026(2) -0.006(2) 0.0046(17)
N4 0.062(2) 0.0417(18) 0.0588(19) 0.0009(15) 0.0061(16) -0.0014(15)
C1 0.067(3) 0.056(3) 0.082(3) -0.010(2) -0.006(2) 0.010(2)
C2 0.066(3) 0.062(3) 0.130(5) 0.006(3) -0.010(3) 0.018(2)
C3 0.059(3) 0.055(3) 0.146(6) 0.008(3) 0.015(3) 0.004(2)
C4 0.061(3) 0.048(3) 0.126(5) -0.021(3) 0.035(3) -0.003(2)
C5 0.047(2) 0.046(2) 0.091(3) -0.016(2) 0.025(2) -0.0081(17)
C6 0.079(3) 0.062(3) 0.080(3) -0.029(2) 0.032(2) -0.023(2)
C7 0.089(3) 0.059(3) 0.061(3) -0.005(2) -0.017(2) -0.009(2)
C8 0.047(2) 0.053(2) 0.081(3) 0.006(2) -0.004(2) -0.0071(19)
C9 0.073(3) 0.062(3) 0.076(3) 0.015(2) 0.024(2) 0.004(2)
C10 0.092(3) 0.070(3) 0.069(3) 0.010(3) 0.030(2) 0.028(3)
C11 0.130(5) 0.061(3) 0.059(3) -0.011(2) -0.006(3) 0.023(3)
C12 0.109(4) 0.063(3) 0.097(4) -0.025(3) -0.042(3) 0.007(3)
C13 0.061(3) 0.058(3) 0.133(5) -0.022(3) 0.017(3) -0.012(2)
C14 0.071(3) 0.041(2) 0.071(3) -0.0073(19) 0.022(2) -0.0032(19)
C15 0.096(4) 0.047(2) 0.070(3) 0.000(2) 0.024(3) -0.008(2)
C16 0.115(4) 0.062(3) 0.061(3) 0.009(2) 0.002(3) 0.017(3)
C17 0.093(4) 0.062(3) 0.063(3) 0.011(2) -0.019(2) 0.008(3)
C18 0.073(3) 0.058(3) 0.053(2) 0.0091(19) -0.012(2) -0.005(2)
Cu1' 0.0439(2) 0.0406(3) 0.0618(3) 0.0035(2) 0.00170(17) 0.0004(2)
O1' 0.0667(17) 0.0627(19) 0.0614(17) -0.0090(13) 0.0041(13) 0.0056(14)
O2' 0.078(2) 0.0567(19) 0.0762(19) 0.0130(15) 0.0138(16) -0.0011(15)
N1' 0.0590(19) 0.0439(18) 0.0544(18) 0.0062(14) -0.0037(15) 0.0015(15)
N2' 0.0526(18) 0.059(2) 0.066(2) -0.0145(17) 0.0127(15) -0.0097(17)
N3' 0.0512(18) 0.052(2) 0.074(2) 0.0105(17) -0.0059(16) -0.0071(16)
N4' 0.0526(18) 0.0437(18) 0.0591(19) 0.0017(15) 0.0061(14) -0.0020(15)
C1' 0.061(3) 0.063(3) 0.080(3) 0.011(2) -0.005(2) 0.015(2)
C2' 0.090(4) 0.060(3) 0.082(3) -0.006(3) -0.020(3) 0.021(3)
C3' 0.114(4) 0.050(3) 0.069(3) -0.005(2) -0.022(3) 0.021(3)
C4' 0.128(5) 0.045(2) 0.052(2) 0.0023(18) -0.014(3) -0.016(3)
C5' 0.082(3) 0.048(2) 0.042(2) 0.0002(16) -0.0042(19) -0.010(2)
C6' 0.078(3) 0.071(3) 0.057(2) 0.001(2) 0.000(2) -0.028(2)
C7' 0.053(2) 0.069(3) 0.084(3) -0.009(2) -0.004(2) -0.003(2)
C8' 0.068(3) 0.065(3) 0.072(3) -0.015(2) -0.012(2) -0.007(2)
C9' 0.092(3) 0.074(3) 0.055(2) -0.005(2) 0.003(2) 0.020(3)
C10' 0.099(3) 0.071(3) 0.051(2) 0.008(2) 0.011(2) 0.012(3)
C11' 0.075(3) 0.062(3) 0.100(4) 0.023(3) 0.029(3) 0.000(2)
C12' 0.054(3) 0.077(3) 0.098(4) 0.004(3) 0.015(2) -0.013(2)
C13' 0.076(3) 0.053(3) 0.069(3) 0.000(2) -0.004(2) -0.014(2)
C14' 0.071(3) 0.048(2) 0.053(2) 0.0020(18) 0.023(2) 0.002(2)
C15' 0.098(4) 0.046(2) 0.064(3) 0.0006(19) 0.032(3) 0.003(2)
C16' 0.111(4) 0.053(3) 0.092(4) 0.013(3) 0.039(3) 0.028(3)
C17' 0.077(3) 0.070(3) 0.079(3) 0.016(3) 0.011(3) 0.026(3)
C18' 0.053(2) 0.059(3) 0.069(3) 0.003(2) 0.007(2) 0.015(2)

loop_
_atom_type_symbol
_atom_type_description
_atom_type_scat_dispersion_real
_atom_type_scat_dispersion_imag
_atom_type_scat_source
C C 0.0033 0.0016 'International Tables Vol C Tables 4.2.6.8 and 6.1.1.4'
H H 0.0000 0.0000 'International Tables Vol C Tables 4.2.6.8 and 6.1.1.4'
N N 0.0061 0.0033 'International Tables Vol C Tables 4.2.6.8 and 6.1.1.4'
O O 0.0106 0.0060 'International Tables Vol C Tables 4.2.6.8 and 6.1.1.4'
Cl Cl 0.1484 0.1585 'International Tables Vol C Tables 4.2.6.8 and 6.1.1.4'
Cu Cu 0.3201 1.2651 'International Tables Vol C Tables 4.2.6.8 and 6.1.1.4'

loop_
_geom_angle_atom_site_label_1
_geom_angle_atom_site_label_2
_geom_angle_atom_site_label_3
_geom_angle
O1C Cl1 O1D 105.4(7)
O1C Cl1 O1B 108.2(4)
O1D Cl1 O1B 109.8(4)
O1C Cl1 O1A 108.2(5)
O1D Cl1 O1A 110.0(3)
O1B Cl1 O1A 114.8(3)
O2B Cl2 O2D 109.7(4)
O2B Cl2 O2C 110.9(4)
O2D Cl2 O2C 109.9(4)
O2B Cl2 O2A 110.5(3)
O2D Cl2 O2A 108.8(3)
O2C Cl2 O2A 107.1(3)
O3A Cl3 O3D 112.2(4)
O3A Cl3 O3C 111.8(5)
O3D Cl3 O3C 113.5(4)
O3A Cl3 O3B 104.6(4)
O3D Cl3 O3B 107.5(4)
O3C Cl3 O3B 106.6(5)
O4C Cl4 O4D 107.9(5)
O4C Cl4 O4B 108.1(4)
O4D Cl4 O4B 109.9(4)
O4C Cl4 O4A 110.2(3)
O4D Cl4 O4A 109.4(3)
O4B Cl4 O4A 111.3(3)
N1 Cu1 N4 177.60(14)
N1 Cu1 N2 82.53(15)
N4 Cu1 N2 99.66(15)
N1 Cu1 N3 96.75(16)
N4 Cu1 N3 80.90(15)
N2 Cu1 N3 145.73(16)
C9 O1 C8 116.2(3)
C11 O2 C10 115.5(4)
C1 N1 C5 118.1(4)
C1 N1 Cu1 126.0(3)
C5 N1 Cu1 115.8(3)
C6 N2 C7 112.4(4)
C6 N2 Cu1 107.2(3)
C7 N2 Cu1 114.7(3)
C6 N2 H2 107.4
C7 N2 H2 107.4
Cu1 N2 H2 107.4
C13 N3 C12 115.2(4)
C13 N3 Cu1 103.2(3)
C12 N3 Cu1 114.3(3)
C13 N3 H3 107.9
C12 N3 H3 107.9
Cu1 N3 H3 107.9
C18 N4 C14 120.0(4)
C18 N4 Cu1 125.9(3)
C14 N4 Cu1 113.8(3)
N1 C1 C2 123.5(5)
N1 C1 H1 118.2
C2 C1 H1 118.2
C1 C2 C3 118.8(6)
C1 C2 H2 120.6
C3 C2 H2 120.6
C2 C3 C4 118.7(5)
C2 C3 H3 120.6
C4 C3 H3 120.6
C5 C4 C3 119.1(5)
C5 C4 H4 120.4
C3 C4 H4 120.4
N1 C5 C4 121.7(5)
N1 C5 C6 115.6(4)
C4 C5 C6 122.6(4)
N2 C6 C5 112.7(3)
N2 C6 H6A 109.0
C5 C6 H6A 109.0
N2 C6 H6B 109.0
C5 C6 H6B 109.0
H6A C6 H6B 107.8
N2 C7 C8 110.9(3)
N2 C7 H7A 109.5
C8 C7 H7A 109.5
N2 C7 H7B 109.5
C8 C7 H7B 109.5
H7A C7 H7B 108.0
O1 C8 C7 104.8(4)
O1 C8 H8A 110.8
C7 C8 H8A 110.8
O1 C8 H8B 110.8
C7 C8 H8B 110.8
H8A C8 H8B 108.9
O1 C9 C10 106.1(4)
O1 C9 H9A 110.5
C10 C9 H9A 110.5
O1 C9 H9B 110.5
C10 C9 H9B 110.5
H9A C9 H9B 108.7
O2 C10 C9 107.4(3)
O2 C10 H10A 110.2
C9 C10 H10A 110.2
O2 C10 H10B 110.2
C9 C10 H10B 110.2
H10A C10 H10B 108.5
O2 C11 C12 106.3(4)
O2 C11 H11A 110.5
C12 C11 H11A 110.5
O2 C11 H11B 110.5
C12 C11 H11B 110.5
H11A C11 H11B 108.7
C11 C12 N3 112.6(4)
C11 C12 H12A 109.1
N3 C12 H12A 109.1
C11 C12 H12B 109.1
N3 C12 H12B 109.1
H12A C12 H12B 107.8
C14 C13 N3 109.4(4)
C14 C13 H13A 109.8
N3 C13 H13A 109.8
C14 C13 H13B 109.8
N3 C13 H13B 109.8
H13A C13 H13B 108.2
N4 C14 C15 120.2(5)
N4 C14 C13 115.8(4)
C15 C14 C13 123.9(5)
C14 C15 C16 119.7(5)
C14 C15 H15 120.2
C16 C15 H15 120.2
C17 C16 C15 118.5(5)
C17 C16 H16 120.7
C15 C16 H16 120.7
C16 C17 C18 120.1(5)
C16 C17 H17 119.9
C18 C17 H17 119.9
N4 C18 C17 121.4(5)
N4 C18 H18 119.3
C17 C18 H18 119.3
N1' Cu1' N4' 177.80(14)
N1' Cu1' N2' 82.42(15)
N4' Cu1' N2' 99.43(14)
N1' Cu1' N3' 96.84(15)
N4' Cu1' N3' 80.96(14)
N2' Cu1' N3' 148.81(14)
C8' O1' C9' 115.7(4)
C10' O2' C11' 114.4(4)
C5' N1' C1' 117.8(4)
C5' N1' Cu1' 117.3(3)
C1' N1' Cu1' 124.9(3)
C7' N2' C6' 113.1(4)
C7' N2' Cu1' 114.4(3)
C6' N2' Cu1' 106.9(3)
C7' N2' H2' 107.4
C6' N2' H2' 107.4
Cu1' N2' H2' 107.4
C13' N3' C12' 112.4(4)
C13' N3' Cu1' 102.9(3)
C12' N3' Cu1' 116.5(3)
C13' N3' H3' 108.2
C12' N3' H3' 108.2
Cu1' N3' H3' 108.2
C18' N4' C14' 119.8(4)
C18' N4' Cu1' 126.7(3)
C14' N4' Cu1' 113.3(3)
N1' C1' C2' 123.0(5)
N1' C1' H1' 118.5
C2' C1' H1' 118.5
C3' C2' C1' 117.7(5)
C3' C2' H2' 121.1
C1' C2' H2' 121.1
C4' C3' C2' 120.7(5)
C4' C3' H3' 119.6
C2' C3' H3' 119.6
C3' C4' C5' 119.8(5)
C3' C4' H4' 120.1
C5' C4' H4' 120.1
N1' C5' C4' 120.9(5)
N1' C5' C6' 115.7(4)
C4' C5' C6' 123.3(4)
C5' C6' N2' 113.2(3)
C5' C6' H6'1 108.9
N2' C6' H6'1 108.9
C5' C6' H6'2 108.9
N2' C6' H6'2 108.9
H6'1 C6' H6'2 107.8
N2' C7' C8' 111.4(4)
N2' C7' H7'1 109.3
C8' C7' H7'1 109.3
N2' C7' H7'2 109.3
C8' C7' H7'2 109.3
H7'1 C7' H7'2 108.0
O1' C8' C7' 105.5(4)
O1' C8' H8'1 110.6
C7' C8' H8'1 110.6
O1' C8' H8'2 110.6
C7' C8' H8'2 110.6
H8'1 C8' H8'2 108.8
O1' C9' C10' 105.5(4)
O1' C9' H9'1 110.6
C10' C9' H9'1 110.6
O1' C9' H9'2 110.6
C10' C9' H9'2 110.6
H9'1 C9' H9'2 108.8
O2' C10' C9' 108.5(4)
O2' C10' H10C 110.0
C9' C10' H10C 110.0
O2' C10' H10D 110.0
C9' C10' H10D 110.0
H10C C10' H10D 108.4
O2' C11' C12' 107.9(4)
O2' C11' H11C 110.1
C12' C11' H11C 110.1
O2' C11' H11D 110.1
C12' C11' H11D 110.1
H11C C11' H11D 108.4
C11' C12' N3' 114.5(4)
C11' C12' H12C 108.6
N3' C12' H12C 108.6
C11' C12' H12D 108.6
N3' C12' H12D 108.6
H12C C12' H12D 107.6
N3' C13' C14' 109.2(4)
N3' C13' H13C 109.8
C14' C13' H13C 109.8
N3' C13' H13D 109.8
C14' C13' H13D 109.8
H13C C13' H13D 108.3
N4' C14' C15' 119.7(5)
N4' C14' C13' 115.0(4)
C15' C14' C13' 125.3(4)
C16' C15' C14' 119.9(5)
C16' C15' H15' 120.0
C14' C15' H15' 120.0
C17' C16' C15' 118.9(5)
C17' C16' H16' 120.6
C15' C16' H16' 120.6
C16' C17' C18' 120.6(5)
C16' C17' H17' 119.7
C18' C17' H17' 119.7
N4' C18' C17' 121.1(5)
N4' C18' H18' 119.4
C17' C18' H18' 119.4

loop_
_geom_bond_atom_site_label_1
_geom_bond_atom_site_label_2
_geom_bond_distance
Cl1 O1C 1.315(6)
Cl1 O1D 1.386(5)
Cl1 O1B 1.402(4)
Cl1 O1A 1.427(4)
Cl2 O2B 1.387(4)
Cl2 O2D 1.401(5)
Cl2 O2C 1.415(5)
Cl2 O2A 1.443(4)
Cl3 O3A 1.367(5)
Cl3 O3D 1.373(4)
Cl3 O3C 1.383(6)
Cl3 O3B 1.444(5)
Cl4 O4C 1.382(5)
Cl4 O4D 1.388(5)
Cl4 O4B 1.394(4)
Cl4 O4A 1.436(3)
Cu1 N1 1.987(4)
Cu1 N4 2.013(4)
Cu1 N2 2.098(3)
Cu1 N3 2.115(4)
O1 C9 1.414(5)
O1 C8 1.420(5)
O2 C11 1.420(6)
O2 C10 1.440(6)
N1 C1 1.336(6)
N1 C5 1.345(5)
N2 C6 1.469(6)
N2 C7 1.490(6)
N2 H2 0.9100
N3 C13 1.499(7)
N3 C12 1.503(7)
N3 H3 0.9100
N4 C18 1.343(6)
N4 C14 1.353(6)
C1 C2 1.370(7)
C1 H1 0.9300
C2 C3 1.376(9)
C2 H2 0.9300
C3 C4 1.389(8)
C3 H3 0.9300
C4 C5 1.389(7)
C4 H4 0.9300
C5 C6 1.502(7)
C6 H6A 0.9700
C6 H6B 0.9700
C7 C8 1.495(6)
C7 H7A 0.9700
C7 H7B 0.9700
C8 H8A 0.9700
C8 H8B 0.9700
C9 C10 1.475(7)
C9 H9A 0.9700
C9 H9B 0.9700
C10 H10A 0.9700
C10 H10B 0.9700
C11 C12 1.488(9)
C11 H11A 0.9700
C11 H11B 0.9700
C12 H12A 0.9700
C12 H12B 0.9700
C13 C14 1.481(7)
C13 H13A 0.9700
C13 H13B 0.9700
C14 C15 1.385(7)
C15 C16 1.396(8)
C15 H15 0.9300
C16 C17 1.368(7)
C16 H16 0.9300
C17 C18 1.373(7)
C17 H17 0.9300
C18 H18 0.9300
Cu1' N1' 1.960(3)
Cu1' N4' 2.010(3)
Cu1' N2' 2.100(3)
Cu1' N3' 2.102(3)
O1' C8' 1.407(6)
O1' C9' 1.418(5)
O2' C10' 1.422(6)
O2' C11' 1.429(6)
N1' C5' 1.344(5)
N1' C1' 1.366(6)
N2' C7' 1.483(6)
N2' C6' 1.497(6)
N2' H2' 0.9100
N3' C13' 1.473(6)
N3' C12' 1.492(6)
N3' H3' 0.9100
N4' C18' 1.337(5)
N4' C14' 1.351(6)
C1' C2' 1.383(7)
C1' H1' 0.9300
C2' C3' 1.368(8)
C2' H2' 0.9300
C3' C4' 1.350(8)
C3' H3' 0.9300
C4' C5' 1.404(7)
C4' H4' 0.9300
C5' C6' 1.472(7)
C6' H6'1 0.9700
C6' H6'2 0.9700
C7' C8' 1.487(6)
C7' H7'1 0.9700
C7' H7'2 0.9700
C8' H8'1 0.9700
C8' H8'2 0.9700
C9' C10' 1.482(7)
C9' H9'1 0.9700
C9' H9'2 0.9700
C10' H10C 0.9700
C10' H10D 0.9700
C11' C12' 1.466(8)
C11' H11C 0.9700
C11' H11D 0.9700
C12' H12C 0.9700
C12' H12D 0.9700
C13' C14' 1.502(7)
C13' H13C 0.9700
C13' H13D 0.9700
C14' C15' 1.380(6)
C15' C16' 1.377(8)
C15' H15' 0.9300
C16' C17' 1.342(8)
C16' H16' 0.9300
C17' C18' 1.362(6)
C17' H17' 0.9300
C18' H18' 0.9300
